data_2217224
loop_
_publ_author_name
'Duan-Jun Xu'
'Bing-Yu Zhang'
'Qian Yang'
'Jing-Jing Nie'

_publ_section_title
;
 Diaquabis(pyrimidine-2-carboxylic
 acid-\k^2^<i>N</i>,<i>O</i>)cobalt(II) dichloride
;
_journal_coeditor_code NG2402
_journal_issue 1
_journal_name_full 'Acta Crystallographica Section E'
_journal_page_first m77
_journal_page_last m77
_journal_paper_doi 10.1107/S1600536807063258
_journal_volume 64
_journal_year 2008
_chemical_formula_iupac '[Co (C5 H4 N2 O2)2 (H2 O)2] Cl2'
_chemical_formula_moiety 'C10 H12 Co N4 O6 2+, 2(Cl -)'
_chemical_formula_sum 'C10 H12 Cl2 Co N4 O6'
_chemical_formula_weight 414.07
_chemical_name_systematic
;
Diaquabis(pyrimidine-2-carboxylic acid-\k^2^<i>N</i>,<i>O</i>)cobalt(II)
dichloride
;
_space_group_IT_number 14
_symmetry_cell_setting monoclinic
_symmetry_space_group_name_Hall '-P 2yn'
_symmetry_space_group_name_H-M 'P 1 21/n 1'
_atom_sites_solution_hydrogens geom
_atom_sites_solution_primary direct
_atom_sites_solution_secondary difmap
_audit_creation_method SHELXL-97
_cell_angle_alpha 90.00
_cell_angle_beta 95.254(15)
_cell_angle_gamma 90.00
_cell_formula_units_Z 2
_cell_length_a 6.2803(8)
_cell_length_b 10.361(2)
_cell_length_c 11.906(2)
_cell_measurement_reflns_used 2668
_cell_measurement_temperature 293(2)
_cell_measurement_theta_max 24.5
_cell_measurement_theta_min 3.5
_cell_volume 771.5(2)
_computing_cell_refinement 'PROCESS-AUTO (Rigaku, 1998)'
_computing_data_collection 'PROCESS-AUTO (Rigaku, 1998)'
_computing_data_reduction 'CrystalStructure (Rigaku/MSC, 2002)'
_computing_molecular_graphics 'Ortep-3 for Windows (Farrugia, 1997)'
_computing_publication_material 'WinGX (Farrugia, 1999)'
_computing_structure_refinement 'SHELXL97 (Sheldrick, 1997)'
_computing_structure_solution 'SIR-92 (Altomare <i>et al.</i>,  1993)'
_diffrn_ambient_temperature 291(2)
_diffrn_detector_area_resol_mean 10.0
_diffrn_measured_fraction_theta_full 0.999
_diffrn_measured_fraction_theta_max 0.999
_diffrn_measurement_device_type 'Rigaku R-AXIS RAPID IP'
_diffrn_measurement_method \w
_diffrn_radiation_monochromator graphite
_diffrn_radiation_source 'fine-focus sealed tube'
_diffrn_radiation_type MoK\a
_diffrn_radiation_wavelength 0.71073
_diffrn_reflns_av_R_equivalents 0.0522
_diffrn_reflns_av_sigmaI/netI 0.0432
_diffrn_reflns_limit_h_max 8
_diffrn_reflns_limit_h_min -8
_diffrn_reflns_limit_k_max 13
_diffrn_reflns_limit_k_min -12
_diffrn_reflns_limit_l_max 15
_diffrn_reflns_limit_l_min -15
_diffrn_reflns_number 7413
_diffrn_reflns_theta_full 27.42
_diffrn_reflns_theta_max 27.42
_diffrn_reflns_theta_min 3.44
_diffrn_standards_interval_count 0
_diffrn_standards_interval_time 0
_diffrn_standards_number 0
_exptl_absorpt_coefficient_mu 1.494
_exptl_absorpt_correction_T_max 0.862
_exptl_absorpt_correction_T_min 0.726
_exptl_absorpt_correction_type multi-scan
_exptl_absorpt_process_details '(ABSCOR; Higashi, 1995)'
_exptl_crystal_colour pink
_exptl_crystal_density_diffrn 1.782
_exptl_crystal_density_method 'not measured'
_exptl_crystal_description prism
_exptl_crystal_F_000 418
_exptl_crystal_size_max 0.25
_exptl_crystal_size_mid 0.12
_exptl_crystal_size_min 0.10
_refine_diff_density_max 0.704
_refine_diff_density_min -0.717
_refine_ls_extinction_method none
_refine_ls_goodness_of_fit_ref 1.121
_refine_ls_hydrogen_treatment constr
_refine_ls_matrix_type full
_refine_ls_number_parameters 107
_refine_ls_number_reflns 1763
_refine_ls_number_restraints 0
_refine_ls_restrained_S_all 1.121
_refine_ls_R_factor_all 0.0769
_refine_ls_R_factor_gt 0.0400
_refine_ls_shift/su_max 0.000
_refine_ls_shift/su_mean 0.000
_refine_ls_structure_factor_coef Fsqd
_refine_ls_weighting_details 'calc w=1/[\s^2^(Fo^2^)+(0.0359P)^2^+1.9784P] where P=(Fo^2^+2Fc^2^)/3'
_refine_ls_weighting_scheme calc
_refine_ls_wR_factor_gt 0.0862
_refine_ls_wR_factor_ref 0.1193
_reflns_number_gt 1178
_reflns_number_total 1763
_reflns_threshold_expression I>2\s(I)
_cod_data_source_file ng2402.cif
_cod_data_source_block I
_cod_original_sg_symbol_H-M 'P 21/n'
_cod_database_code 2217224
_cod_database_fobs_code 2217224

loop_
_symmetry_equiv_pos_as_xyz
'x, y, z'
'-x+1/2, y+1/2, -z+1/2'
'-x, -y, -z'
'x-1/2, -y-1/2, z-1/2'

loop_
_atom_site_type_symbol
_atom_site_label
_atom_site_fract_x
_atom_site_fract_y
_atom_site_fract_z
_atom_site_U_iso_or_equiv
_atom_site_adp_type
_atom_site_calc_flag
_atom_site_refinement_flags
_atom_site_occupancy
Co Co 0.5000 0.5000 0.5000 0.0257(2) Uani d S 1
Cl Cl1 0.83609(17) 0.85016(10) 0.65401(9) 0.0367(3) Uani d . 1
N N1 0.6455(5) 0.6498(3) 0.4186(3) 0.0250(7) Uani d . 1
N N2 0.5891(6) 0.8696(3) 0.3695(3) 0.0340(8) Uani d . 1
O O1 0.3012(4) 0.6537(3) 0.5310(2) 0.0329(7) Uani d . 1
O O2 0.2425(6) 0.8657(3) 0.4995(3) 0.0541(9) Uani d . 1
H H2 0.2993 0.9247 0.4674 0.081 Uiso calc R 1
O O3 0.7051(5) 0.5443(3) 0.6466(3) 0.0397(7) Uani d . 1
H H3A 0.7018 0.4951 0.7142 0.060 Uiso d R 1
H H3B 0.7642 0.6288 0.6649 0.060 Uiso d R 1
C C1 0.3501(6) 0.7589(3) 0.4885(3) 0.0268(8) Uani d . 1
C C2 0.5395(6) 0.7618(4) 0.4203(3) 0.0258(8) Uani d . 1
C C3 0.7628(8) 0.8641(5) 0.3124(4) 0.0415(11) Uani d . 1
H H3 0.8027 0.9374 0.2746 0.050 Uiso calc R 1
C C4 0.8852(7) 0.7540(4) 0.3075(4) 0.0381(10) Uani d . 1
H H4 1.0058 0.7524 0.2677 0.046 Uiso calc R 1
C C5 0.8217(6) 0.6467(4) 0.3637(3) 0.0323(9) Uani d . 1
H H5 0.9021 0.5713 0.3635 0.039 Uiso calc R 1

loop_
_atom_site_aniso_label
_atom_site_aniso_U_11
_atom_site_aniso_U_22
_atom_site_aniso_U_33
_atom_site_aniso_U_12
_atom_site_aniso_U_13
_atom_site_aniso_U_23
Co 0.0300(4) 0.0184(4) 0.0294(4) 0.0009(3) 0.0068(3) 0.0022(3)
Cl1 0.0399(6) 0.0365(6) 0.0339(6) -0.0014(5) 0.0045(4) -0.0036(4)
N1 0.0274(16) 0.0192(15) 0.0289(17) -0.0015(14) 0.0056(13) -0.0003(13)
N2 0.0376(19) 0.0261(18) 0.039(2) -0.0039(16) 0.0045(16) 0.0076(15)
O1 0.0352(15) 0.0248(14) 0.0410(17) 0.0033(13) 0.0157(13) 0.0007(13)
O2 0.058(2) 0.0387(19) 0.067(3) 0.0051(18) 0.0102(19) -0.0011(18)
O3 0.0529(19) 0.0332(16) 0.0317(16) -0.0045(15) -0.0028(14) 0.0010(13)
C1 0.030(2) 0.0167(17) 0.034(2) 0.0004(16) 0.0038(17) -0.0033(16)
C2 0.031(2) 0.0210(18) 0.025(2) -0.0024(17) 0.0017(16) 0.0000(15)
C3 0.047(3) 0.037(2) 0.041(3) -0.010(2) 0.007(2) 0.014(2)
C4 0.037(2) 0.042(3) 0.037(2) -0.007(2) 0.0124(19) 0.005(2)
C5 0.028(2) 0.036(2) 0.033(2) 0.0004(19) 0.0047(17) -0.0040(18)

loop_
_atom_type_symbol
_atom_type_description
_atom_type_scat_dispersion_real
_atom_type_scat_dispersion_imag
_atom_type_scat_source
C C 0.0033 0.0016 'International Tables Vol C Tables 4.2.6.8 and 6.1.1.4'
H H 0.0000 0.0000 'International Tables Vol C Tables 4.2.6.8 and 6.1.1.4'
Cl Cl 0.1484 0.1585 'International Tables Vol C Tables 4.2.6.8 and 6.1.1.4'
Co Co 0.3494 0.9721 'International Tables Vol C Tables 4.2.6.8 and 6.1.1.4'
N N 0.0061 0.0033 'International Tables Vol C Tables 4.2.6.8 and 6.1.1.4'
O O 0.0106 0.0060 'International Tables Vol C Tables 4.2.6.8 and 6.1.1.4'

loop_
_geom_angle_atom_site_label_1
_geom_angle_atom_site_label_2
_geom_angle_atom_site_label_3
_geom_angle_site_symmetry_1
_geom_angle_site_symmetry_3
_geom_angle
_geom_angle_publ_flag
O1 Co O1 . 3_666 180.00(16) ?
O1 Co N1 . 3_666 101.08(11) ?
O1 Co N1 3_666 3_666 78.92(11) ?
O1 Co N1 . . 78.92(11) y
O1 Co N1 3_666 . 101.08(11) ?
N1 Co N1 3_666 . 180.00(11) ?
O1 Co O3 . 3_666 88.99(12) ?
O1 Co O3 3_666 3_666 91.01(12) ?
N1 Co O3 3_666 3_666 87.84(12) ?
N1 Co O3 . 3_666 92.16(12) ?
O1 Co O3 . . 91.01(12) y
O1 Co O3 3_666 . 88.99(12) ?
N1 Co O3 3_666 . 92.16(12) ?
N1 Co O3 . . 87.84(12) y
O3 Co O3 3_666 . 180.0000(10) ?
C5 N1 C2 . . 117.6(3) ?
C5 N1 Co . . 128.8(3) ?
C2 N1 Co . . 113.5(2) ?
C2 N2 C3 . . 115.7(4) ?
C1 O1 Co . . 115.0(2) ?
C1 O2 H2 . . 109.5 ?
Co O3 H3A . . 121.3 ?
Co O3 H3B . . 124.9 ?
H3A O3 H3B . . 109.3 ?
O1 C1 O2 . . 123.2(4) ?
O1 C1 C2 . . 118.2(3) ?
O2 C1 C2 . . 118.6(3) ?
N2 C2 N1 . . 126.0(4) ?
N2 C2 C1 . . 119.7(3) ?
N1 C2 C1 . . 114.3(3) ?
N2 C3 C4 . . 122.7(4) ?
N2 C3 H3 . . 118.6 ?
C4 C3 H3 . . 118.6 ?
C5 C4 C3 . . 117.4(4) ?
C5 C4 H4 . . 121.3 ?
C3 C4 H4 . . 121.3 ?
N1 C5 C4 . . 120.5(4) ?
N1 C5 H5 . . 119.7 ?
C4 C5 H5 . . 119.7 ?

loop_
_geom_bond_atom_site_label_1
_geom_bond_atom_site_label_2
_geom_bond_site_symmetry_2
_geom_bond_distance
_geom_bond_publ_flag
Co O1 . 2.077(3) y
Co O1 3_666 2.077(3) ?
Co O3 3_666 2.123(3) ?
Co O3 . 2.123(3) y
Co N1 3_666 2.085(3) ?
Co N1 . 2.085(3) y
N1 C5 . 1.337(5) ?
N1 C2 . 1.338(5) ?
N2 C2 . 1.321(5) ?
N2 C3 . 1.338(6) ?
O1 C1 . 1.252(5) y
O2 C1 . 1.309(5) y
O2 H2 . 0.8200 ?
O3 H3A . 0.9545 ?
O3 H3B . 0.9674 ?
C1 C2 . 1.501(5) ?
C3 C4 . 1.379(7) ?
C3 H3 . 0.9300 ?
C4 C5 . 1.375(6) ?
C4 H4 . 0.9300 ?
C5 H5 . 0.9300 ?

loop_
_geom_hbond_atom_site_label_D
_geom_hbond_atom_site_label_H
_geom_hbond_atom_site_label_A
_geom_hbond_site_symmetry_A
_geom_hbond_distance_DH
_geom_hbond_distance_HA
_geom_hbond_distance_DA
_geom_hbond_angle_DHA
_geom_hbond_publ_flag
O2 H2 N2 . 0.82 2.32 2.784(5) 116 y
O3 H3A Cl1 2_646 0.95 2.20 3.140(4) 168 y
O3 H3B Cl1 . 0.97 2.34 3.273(3) 161 y
C4 H4 Cl1 4_675 0.93 2.79 3.670(5) 159 n
